data_4318102
loop_
_publ_author_name
'Eiichi Kimura'
'Teruhiro Gotoh'
'Shin Aoki'
'Motoo Shiro'

_publ_section_title
;
 Study of pH-Dependent Zinc(II)-Carboxamide Interactions by
 Zinc(II)-Carboxamide-Appended Cyclen Complexes (Cyclen =
 1,4,7,10-Tetraazacyclododecane)
;
_journal_name_full 'Inorganic Chemistry'
_journal_page_first 3239
_journal_page_last 3248
_journal_paper_doi 10.1021/ic020087k
_journal_volume 41
_journal_year 2002
_chemical_formula_moiety 'Zn C16 H25 N6 O3 1+, Cl O4 1-, H2 O'
_chemical_formula_sum 'C16 H27 Cl N6 O8 Zn'
_chemical_formula_weight 532.26
_space_group_IT_number 14
_symmetry_cell_setting monoclinic
_symmetry_Int_Tables_number 14
_symmetry_space_group_name_Hall '-P 2yn'
_symmetry_space_group_name_H-M 'P 1 21/n 1'
_cell_angle_alpha 90
_cell_angle_beta 107.38(1)
_cell_angle_gamma 90
_cell_formula_units_Z 4
_cell_length_a 10.838(1)
_cell_length_b 17.210(2)
_cell_length_c 12.113(2)
_cell_measurement_temperature 203.2
_cell_volume 2156.2(5)
_computing_cell_refinement
;
Rigaku RAXIS RAPID AUTO Data Processing Software (Rigaku, 1998)
;
_computing_data_collection
;
Rigaku RAXIS RAPID AUTO Data Processing Software (Rigaku, 1998)
;
_computing_data_reduction 'teXsan (MSC & Rigaku, 1998)'
_computing_molecular_graphics 'ORTEP (Johnson, 1976)'
_computing_publication_material 'teXsan (MSC & Rigaku, 1998)'
_computing_structure_refinement 'teXsan (MSC & Rigaku, 1998)'
_computing_structure_solution 'SIR97 (Altomare, 1998)'
_diffrn_detector_area_resol_mean 10
_diffrn_measured_fraction_theta_full 0.9990
_diffrn_measured_fraction_theta_max 0.9990
_diffrn_measurement_device_type 'Rigaku RAXIS-RAPID Imaging Plate'
_diffrn_radiation_type 'Mo K?a'
_diffrn_radiation_wavelength 0.7107
_diffrn_reflns_av_R_equivalents 0.052
_diffrn_reflns_limit_h_max 14
_diffrn_reflns_limit_h_min 0
_diffrn_reflns_limit_k_max 22
_diffrn_reflns_limit_k_min 0
_diffrn_reflns_limit_l_max 15
_diffrn_reflns_limit_l_min -15
_diffrn_reflns_number 5119
_diffrn_reflns_theta_full 27.48
_diffrn_reflns_theta_max 27.48
_exptl_absorpt_coefficient_mu 1.320
_exptl_absorpt_correction_type none
_exptl_crystal_colour yellow
_exptl_crystal_density_diffrn 1.639
_exptl_crystal_density_method 'not measured'
_exptl_crystal_description prism
_exptl_crystal_size_max 0.300
_exptl_crystal_size_mid 0.100
_exptl_crystal_size_min 0.080
_refine_diff_density_max 0.70
_refine_diff_density_min -0.79
_refine_ls_extinction_coef 0.0037(6)
_refine_ls_extinction_method 'Zachariasen(1967) type 2 Gaussian isotropic'
_refine_ls_goodness_of_fit_ref 1.254
_refine_ls_hydrogen_treatment noref
_refine_ls_number_parameters 290
_refine_ls_number_reflns 3338
_refine_ls_R_factor_gt 0.0417
_refine_ls_shift/su_max 0.0008
_refine_ls_structure_factor_coef F
_refine_ls_weighting_details 'w = 1/[?s^2^(Fo) + 0.00026|Fo|^2^]'
_refine_ls_weighting_scheme calc
_refine_ls_wR_factor_ref 0.0382
_reflns_number_gt 3338
_reflns_number_total 4942
_reflns_threshold_expression F^2^>2.0?s(F^2^)
_cod_data_source_file ic020087k.cif
_cod_data_source_block RGK430raplt_Hiroshima_Univ
_cod_original_formula_sum 'C16 H27 Cl N6 O8 Zn '
_cod_database_code 4318102

loop_
_symmetry_equiv_pos_as_xyz
x,y,z
1/2-x,1/2+y,1/2-z
-x,-y,-z
1/2+x,1/2-y,1/2+z

loop_
_atom_site_label
_atom_site_type_symbol
_atom_site_fract_x
_atom_site_fract_y
_atom_site_fract_z
_atom_site_U_iso_or_equiv
_atom_site_adp_type
_atom_site_occupancy
_atom_site_calc_flag
_atom_site_refinement_flags
_atom_site_disorder_assembly
_atom_site_disorder_group
Zn(1) Zn 0.31464(3) 0.08217(2) 0.27185(3) 0.02075(9) Uani 1.00 d . . .
Cl(26) Cl -0.11604(9) 0.27873(5) 0.36735(9) 0.0366(2) Uani 1.00 d . . .
O(22) O 0.4131(2) -0.1214(1) 0.4414(2) 0.0258(6) Uani 1.00 d . . .
O(24) O 0.0292(3) 0.0919(1) 0.7468(3) 0.0495(9) Uani 1.00 d . . .
O(25) O 0.0307(2) -0.0328(2) 0.7632(2) 0.0450(8) Uani 1.00 d . . .
O(27) O 0.0042(4) 0.2439(3) 0.4091(6) 0.157(2) Uani 1.00 d . . .
O(28) O -0.2045(4) 0.2439(2) 0.4153(4) 0.092(1) Uani 1.00 d . . .
O(29) O -0.1113(4) 0.3599(1) 0.3862(3) 0.075(1) Uani 1.00 d . . .
O(30) O -0.1538(5) 0.2627(2) 0.2485(3) 0.102(2) Uani 1.00 d . . .
O(31) O 0.2636(3) 0.2883(2) 0.4971(3) 0.071(1) Uani 1.00 d . . .
N(1) N 0.4230(2) 0.0009(1) 0.1986(2) 0.0204(6) Uani 1.00 d . . .
N(4) N 0.1657(2) 0.0548(1) 0.1173(2) 0.0272(7) Uani 1.00 d . . .
N(7) N 0.2265(3) 0.1946(2) 0.2412(3) 0.0318(8) Uani 1.00 d . . .
N(10) N 0.4866(3) 0.1465(1) 0.3091(2) 0.0267(7) Uani 1.00 d . . .
N(15) N 0.3161(2) -0.0018(1) 0.3831(2) 0.0199(6) Uani 1.00 d . . .
N(23) N 0.0567(3) 0.0275(2) 0.7194(2) 0.0308(8) Uani 1.00 d . . .
C(2) C 0.3532(3) -0.0051(2) 0.0740(3) 0.0271(8) Uani 1.00 d . . .
C(3) C 0.2081(3) -0.0086(2) 0.0546(3) 0.0338(9) Uani 1.00 d . . .
C(5) C 0.1291(3) 0.1289(2) 0.0554(3) 0.0357(10) Uani 1.00 d . . .
C(6) C 0.1099(3) 0.1887(2) 0.1398(3) 0.038(1) Uani 1.00 d . . .
C(8) C 0.3277(4) 0.2468(2) 0.2211(3) 0.0362(10) Uani 1.00 d . . .
C(9) C 0.4563(4) 0.2305(2) 0.3102(3) 0.038(1) Uani 1.00 d . . .
C(11) C 0.5486(3) 0.1227(2) 0.2214(3) 0.0296(9) Uani 1.00 d . . .
C(12) C 0.5539(3) 0.0344(2) 0.2202(3) 0.0258(8) Uani 1.00 d . . .
C(13) C 0.4248(3) -0.0725(2) 0.2629(3) 0.0239(8) Uani 1.00 d . . .
C(14) C 0.3834(3) -0.0662(2) 0.3732(3) 0.0209(7) Uani 1.00 d . . .
C(16) C 0.2543(3) 0.0026(2) 0.4697(3) 0.0204(7) Uani 1.00 d . . .
C(17) C 0.2393(3) 0.0761(2) 0.5139(3) 0.0241(8) Uani 1.00 d . . .
C(18) C 0.1744(3) 0.0852(2) 0.5961(3) 0.0263(8) Uani 1.00 d . . .
C(19) C 0.1247(3) 0.0197(2) 0.6329(3) 0.0239(8) Uani 1.00 d . . .
C(20) C 0.1360(3) -0.0541(2) 0.5906(3) 0.0233(8) Uani 1.00 d . . .
C(21) C 0.2010(3) -0.0620(2) 0.5089(3) 0.0222(8) Uani 1.00 d . . .
H(2a) H 0.3729 0.0391 0.0351 0.0326 Uiso 1.00 calc . . .
H(2b) H 0.3801 -0.0509 0.0439 0.0326 Uiso 1.00 calc . . .
H(3a) H 0.1869 -0.0571 0.0816 0.0404 Uiso 1.00 calc . . .
H(3b) H 0.1647 -0.0037 -0.0258 0.0404 Uiso 1.00 calc . . .
H(4N) H 0.0933 0.0366 0.1386 0.0326 Uiso 1.00 calc . . .
H(5a) H 0.1957 0.1454 0.0246 0.0429 Uiso 1.00 calc . . .
H(5b) H 0.0510 0.1225 -0.0058 0.0429 Uiso 1.00 calc . . .
H(6a) H 0.0382 0.1741 0.1650 0.0449 Uiso 1.00 calc . . .
H(6b) H 0.0932 0.2378 0.1024 0.0449 Uiso 1.00 calc . . .
H(7N) H 0.2035 0.2114 0.3071 0.0379 Uiso 1.00 calc . . .
H(8a) H 0.3348 0.2377 0.1458 0.0434 Uiso 1.00 calc . . .
H(8b) H 0.3042 0.2994 0.2273 0.0434 Uiso 1.00 calc . . .
H(9a) H 0.4519 0.2447 0.3847 0.0453 Uiso 1.00 calc . . .
H(9b) H 0.5221 0.2598 0.2924 0.0453 Uiso 1.00 calc . . .
H(10N) H 0.5408 0.1320 0.3834 0.0321 Uiso 1.00 calc . . .
H(11a) H 0.4996 0.1414 0.1474 0.0354 Uiso 1.00 calc . . .
H(11b) H 0.6337 0.1434 0.2405 0.0354 Uiso 1.00 calc . . .
H(12a) H 0.6076 0.0166 0.2929 0.0312 Uiso 1.00 calc . . .
H(12b) H 0.5888 0.0180 0.1608 0.0312 Uiso 1.00 calc . . .
H(13a) H 0.3681 -0.1081 0.2123 0.0288 Uiso 1.00 calc . . .
H(13b) H 0.5104 -0.0923 0.2841 0.0288 Uiso 1.00 calc . . .
H(17) H 0.2741 0.1205 0.4871 0.0289 Uiso 1.00 calc . . .
H(18) H 0.1646 0.1350 0.6262 0.0316 Uiso 1.00 calc . . .
H(20) H 0.1001 -0.0981 0.6171 0.0279 Uiso 1.00 calc . . .
H(21) H 0.2095 -0.1121 0.4789 0.0267 Uiso 1.00 calc . . .
H(31O) H 0.2597 0.3117 0.5736 0.0849 Uiso 1.00 calc . . .
H(31O') H 0.1683 0.2762 0.4917 0.0849 Uiso 1.00 calc . . .

loop_
_atom_site_aniso_label
_atom_site_aniso_U_11
_atom_site_aniso_U_22
_atom_site_aniso_U_33
_atom_site_aniso_U_12
_atom_site_aniso_U_13
_atom_site_aniso_U_23
Zn(1) 0.0283(2) 0.0182(2) 0.0173(2) 0.0019(2) 0.0092(1) 0.0039(2)
Cl(26) 0.0446(5) 0.0284(4) 0.0369(5) -0.0050(4) 0.0125(4) 0.0009(4)
O(22) 0.034(1) 0.022(1) 0.023(1) 0.0064(10) 0.011(1) 0.0066(10)
O(24) 0.061(2) 0.049(2) 0.052(2) 0.004(1) 0.036(2) -0.013(1)
O(25) 0.054(2) 0.051(2) 0.041(2) -0.003(1) 0.031(1) 0.005(1)
O(27) 0.059(2) 0.104(3) 0.251(7) 0.006(3) -0.042(3) 0.023(4)
O(28) 0.148(4) 0.045(2) 0.121(4) -0.022(2) 0.098(3) -0.003(2)
O(29) 0.129(3) 0.030(1) 0.091(3) -0.025(2) 0.070(3) -0.017(2)
O(30) 0.183(4) 0.078(2) 0.052(3) -0.002(3) 0.049(3) -0.021(2)
O(31) 0.068(2) 0.075(2) 0.079(3) 0.000(2) 0.036(2) 0.014(2)
N(1) 0.023(1) 0.023(1) 0.015(1) -0.003(1) 0.006(1) 0.000(1)
N(4) 0.024(1) 0.029(1) 0.031(2) -0.002(1) 0.011(1) 0.006(1)
N(7) 0.040(2) 0.027(1) 0.031(2) 0.006(1) 0.015(1) 0.006(1)
N(10) 0.036(2) 0.020(1) 0.021(2) -0.002(1) 0.004(1) 0.002(1)
N(15) 0.026(1) 0.021(1) 0.015(1) 0.000(1) 0.009(1) 0.003(1)
N(23) 0.029(1) 0.046(2) 0.020(1) -0.002(1) 0.010(1) -0.003(1)
C(2) 0.033(2) 0.032(2) 0.017(2) -0.001(1) 0.009(1) 0.000(1)
C(3) 0.031(2) 0.038(2) 0.029(2) -0.004(2) 0.003(2) -0.002(2)
C(5) 0.029(2) 0.041(2) 0.032(2) 0.000(2) 0.002(2) 0.013(2)
C(6) 0.032(2) 0.033(2) 0.046(2) 0.007(2) 0.009(2) 0.016(2)
C(8) 0.047(2) 0.021(2) 0.038(2) 0.000(2) 0.009(2) 0.007(2)
C(9) 0.047(2) 0.026(2) 0.034(2) -0.005(2) 0.002(2) 0.000(2)
C(11) 0.028(2) 0.033(2) 0.028(2) -0.009(1) 0.007(1) 0.005(1)
C(12) 0.022(2) 0.032(2) 0.025(2) -0.001(1) 0.009(1) 0.003(1)
C(13) 0.031(2) 0.021(2) 0.023(2) 0.000(1) 0.013(1) 0.000(1)
C(14) 0.023(1) 0.020(1) 0.019(2) -0.003(1) 0.005(1) -0.002(1)
C(16) 0.021(1) 0.024(1) 0.016(2) 0.001(1) 0.005(1) 0.003(1)
C(17) 0.032(2) 0.019(1) 0.024(2) -0.001(1) 0.014(1) 0.003(1)
C(18) 0.031(2) 0.026(1) 0.023(2) 0.002(1) 0.010(1) -0.003(1)
C(19) 0.019(1) 0.035(2) 0.018(2) 0.000(1) 0.006(1) -0.001(1)
C(20) 0.021(1) 0.029(2) 0.020(2) -0.003(1) 0.007(1) 0.003(1)
C(21) 0.024(1) 0.022(1) 0.020(2) -0.001(1) 0.006(1) 0.000(1)

loop_
_atom_type_symbol
_atom_type_description
_atom_type_scat_dispersion_real
_atom_type_scat_dispersion_imag
_atom_type_scat_source
C C 0.003 0.002
;International Tables for Crystallography (1992, Vol. C, Tables 4.2.6.8
and 6.1.1.1)
;
H H 0.000 0.000
;International Tables for Crystallography
(1992, Vol. C, Table 6.1.1.2)
;
N N 0.006 0.003
;International Tables for Crystallography
(1992, Vol. C, Tables 4.2.6.8 and 6.1.1.1)
;
O O 0.011 0.006
;International Tables for Crystallography
(1992, Vol. C, Tables 4.2.6.8 and 6.1.1.1)
;
Cl Cl 0.148 0.159
;International Tables for Crystallography
(1992, Vol. C, Tables 4.2.6.8 and 6.1.1.1)
;
Zn Zn 0.284 1.430
;International Tables for Crystallography
(1992, Vol. C, Tables 4.2.6.8 and 6.1.1.1)
;

loop_
_geom_angle_atom_site_label_1
_geom_angle_atom_site_label_2
_geom_angle_atom_site_label_3
_geom_angle
_geom_angle_site_symmetry_1
_geom_angle_site_symmetry_2
_geom_angle_site_symmetry_3
_geom_angle_publ_flag
N(1) Zn(1) N(4) 81.90(9) 1_555 1_555 1_555 yes
N(1) Zn(1) N(7) 140.93(10) 1_555 1_555 1_555 yes
N(1) Zn(1) N(10) 82.74(9) 1_555 1_555 1_555 yes
N(1) Zn(1) N(15) 85.00(9) 1_555 1_555 1_555 yes
N(4) Zn(1) N(7) 82.3(1) 1_555 1_555 1_555 yes
N(4) Zn(1) N(10) 134.25(10) 1_555 1_555 1_555 yes
N(4) Zn(1) N(15) 106.74(10) 1_555 1_555 1_555 yes
N(7) Zn(1) N(10) 83.23(10) 1_555 1_555 1_555 yes
N(7) Zn(1) N(15) 133.86(10) 1_555 1_555 1_555 yes
N(10) Zn(1) N(15) 114.5(1) 1_555 1_555 1_555 yes
O(27) Cl(26) O(28) 110.5(3) 1_555 1_555 1_555 yes
O(27) Cl(26) O(29) 112.6(3) 1_555 1_555 1_555 yes
O(27) Cl(26) O(30) 104.1(4) 1_555 1_555 1_555 yes
O(28) Cl(26) O(29) 110.7(2) 1_555 1_555 1_555 yes
O(28) Cl(26) O(30) 108.5(3) 1_555 1_555 1_555 yes
O(29) Cl(26) O(30) 110.2(2) 1_555 1_555 1_555 yes
H(31O) O(31) H(31O' 79.9(2) 1_555 1_555 1_555 no
Zn(1) N(1) C(2) 106.7(2) 1_555 1_555 1_555 yes
Zn(1) N(1) C(12) 106.5(2) 1_555 1_555 1_555 yes
Zn(1) N(1) C(13) 104.9(2) 1_555 1_555 1_555 yes
C(2) N(1) C(12) 112.3(2) 1_555 1_555 1_555 yes
C(2) N(1) C(13) 113.6(2) 1_555 1_555 1_555 yes
C(12) N(1) C(13) 112.2(2) 1_555 1_555 1_555 yes
Zn(1) N(4) C(3) 110.2(2) 1_555 1_555 1_555 yes
Zn(1) N(4) C(5) 106.0(2) 1_555 1_555 1_555 yes
Zn(1) N(4) H(4N) 107.8(2) 1_555 1_555 1_555 no
C(3) N(4) C(5) 117.1(3) 1_555 1_555 1_555 yes
C(3) N(4) H(4N) 107.7(2) 1_555 1_555 1_555 no
C(5) N(4) H(4N) 107.8(2) 1_555 1_555 1_555 no
Zn(1) N(7) C(6) 108.0(2) 1_555 1_555 1_555 yes
Zn(1) N(7) C(8) 105.1(2) 1_555 1_555 1_555 yes
Zn(1) N(7) H(7N) 110.2(2) 1_555 1_555 1_555 no
C(6) N(7) C(8) 113.1(3) 1_555 1_555 1_555 yes
C(6) N(7) H(7N) 110.2(3) 1_555 1_555 1_555 no
C(8) N(7) H(7N) 110.2(3) 1_555 1_555 1_555 no
Zn(1) N(10) C(9) 109.4(2) 1_555 1_555 1_555 yes
Zn(1) N(10) C(11) 105.4(2) 1_555 1_555 1_555 yes
Zn(1) N(10) H(10N) 108.9(2) 1_555 1_555 1_555 no
C(9) N(10) C(11) 115.2(3) 1_555 1_555 1_555 yes
C(9) N(10) H(10N) 108.9(3) 1_555 1_555 1_555 no
C(11) N(10) H(10N) 108.9(2) 1_555 1_555 1_555 no
Zn(1) N(15) C(14) 115.7(2) 1_555 1_555 1_555 yes
Zn(1) N(15) C(16) 124.2(2) 1_555 1_555 1_555 yes
C(14) N(15) C(16) 120.1(2) 1_555 1_555 1_555 yes
O(24) N(23) O(25) 122.7(3) 1_555 1_555 1_555 yes
O(24) N(23) C(19) 119.8(3) 1_555 1_555 1_555 yes
O(25) N(23) C(19) 117.5(3) 1_555 1_555 1_555 yes
N(1) C(2) C(3) 110.5(2) 1_555 1_555 1_555 yes
N(1) C(2) H(2a) 109.2(3) 1_555 1_555 1_555 no
N(1) C(2) H(2b) 109.2(3) 1_555 1_555 1_555 no
C(3) C(2) H(2a) 109.3(3) 1_555 1_555 1_555 no
C(3) C(2) H(2b) 109.3(3) 1_555 1_555 1_555 no
H(2a) C(2) H(2b) 109.4(3) 1_555 1_555 1_555 no
N(4) C(3) C(2) 110.9(3) 1_555 1_555 1_555 yes
N(4) C(3) H(3a) 109.2(3) 1_555 1_555 1_555 no
N(4) C(3) H(3b) 109.1(3) 1_555 1_555 1_555 no
C(2) C(3) H(3a) 109.1(3) 1_555 1_555 1_555 no
C(2) C(3) H(3b) 109.1(3) 1_555 1_555 1_555 no
H(3a) C(3) H(3b) 109.5(3) 1_555 1_555 1_555 no
N(4) C(5) C(6) 108.5(3) 1_555 1_555 1_555 yes
N(4) C(5) H(5a) 109.8(3) 1_555 1_555 1_555 no
N(4) C(5) H(5b) 109.8(3) 1_555 1_555 1_555 no
C(6) C(5) H(5a) 109.7(3) 1_555 1_555 1_555 no
C(6) C(5) H(5b) 109.7(3) 1_555 1_555 1_555 no
H(5a) C(5) H(5b) 109.4(4) 1_555 1_555 1_555 no
N(7) C(6) C(5) 110.6(3) 1_555 1_555 1_555 yes
N(7) C(6) H(6a) 109.2(3) 1_555 1_555 1_555 no
N(7) C(6) H(6b) 109.2(3) 1_555 1_555 1_555 no
C(5) C(6) H(6a) 109.2(3) 1_555 1_555 1_555 no
C(5) C(6) H(6b) 109.2(3) 1_555 1_555 1_555 no
H(6a) C(6) H(6b) 109.5(3) 1_555 1_555 1_555 no
N(7) C(8) C(9) 109.7(3) 1_555 1_555 1_555 yes
N(7) C(8) H(8a) 109.4(3) 1_555 1_555 1_555 no
N(7) C(8) H(8b) 109.4(3) 1_555 1_555 1_555 no
C(9) C(8) H(8a) 109.4(3) 1_555 1_555 1_555 no
C(9) C(8) H(8b) 109.4(3) 1_555 1_555 1_555 no
H(8a) C(8) H(8b) 109.5(3) 1_555 1_555 1_555 no
N(10) C(9) C(8) 109.5(3) 1_555 1_555 1_555 yes
N(10) C(9) H(9a) 109.5(3) 1_555 1_555 1_555 no
N(10) C(9) H(9b) 109.5(3) 1_555 1_555 1_555 no
C(8) C(9) H(9a) 109.5(3) 1_555 1_555 1_555 no
C(8) C(9) H(9b) 109.5(3) 1_555 1_555 1_555 no
H(9a) C(9) H(9b) 109.5(3) 1_555 1_555 1_555 no
N(10) C(11) C(12) 108.1(3) 1_555 1_555 1_555 yes
N(10) C(11) H(11a) 109.8(3) 1_555 1_555 1_555 no
N(10) C(11) H(11b) 109.8(3) 1_555 1_555 1_555 no
C(12) C(11) H(11a) 109.9(3) 1_555 1_555 1_555 no
C(12) C(11) H(11b) 109.9(3) 1_555 1_555 1_555 no
H(11a) C(11) H(11b) 109.4(3) 1_555 1_555 1_555 no
N(1) C(12) C(11) 110.7(3) 1_555 1_555 1_555 yes
N(1) C(12) H(12a) 109.2(3) 1_555 1_555 1_555 no
N(1) C(12) H(12b) 109.2(3) 1_555 1_555 1_555 no
C(11) C(12) H(12a) 109.1(3) 1_555 1_555 1_555 no
C(11) C(12) H(12b) 109.1(3) 1_555 1_555 1_555 no
H(12a) C(12) H(12b) 109.5(3) 1_555 1_555 1_555 no
N(1) C(13) C(14) 115.9(2) 1_555 1_555 1_555 yes
N(1) C(13) H(13a) 107.9(3) 1_555 1_555 1_555 no
N(1) C(13) H(13b) 107.9(2) 1_555 1_555 1_555 no
C(14) C(13) H(13a) 107.8(2) 1_555 1_555 1_555 no
C(14) C(13) H(13b) 107.8(3) 1_555 1_555 1_555 no
H(13a) C(13) H(13b) 109.4(3) 1_555 1_555 1_555 no
O(22) C(14) N(15) 127.6(3) 1_555 1_555 1_555 yes
O(22) C(14) C(13) 116.3(2) 1_555 1_555 1_555 yes
N(15) C(14) C(13) 116.2(2) 1_555 1_555 1_555 yes
N(15) C(16) C(17) 118.0(2) 1_555 1_555 1_555 yes
N(15) C(16) C(21) 123.2(3) 1_555 1_555 1_555 yes
C(17) C(16) C(21) 118.7(2) 1_555 1_555 1_555 yes
C(16) C(17) C(18) 121.1(3) 1_555 1_555 1_555 yes
C(16) C(17) H(17) 119.5(3) 1_555 1_555 1_555 no
C(18) C(17) H(17) 119.4(3) 1_555 1_555 1_555 no
C(17) C(18) C(19) 118.0(3) 1_555 1_555 1_555 yes
C(17) C(18) H(18) 121.1(3) 1_555 1_555 1_555 no
C(19) C(18) H(18) 120.9(3) 1_555 1_555 1_555 no
N(23) C(19) C(18) 119.1(3) 1_555 1_555 1_555 yes
N(23) C(19) C(20) 118.1(3) 1_555 1_555 1_555 yes
C(18) C(19) C(20) 122.8(3) 1_555 1_555 1_555 yes
C(19) C(20) C(21) 118.4(3) 1_555 1_555 1_555 yes
C(19) C(20) H(20) 120.9(3) 1_555 1_555 1_555 no
C(21) C(20) H(20) 120.7(3) 1_555 1_555 1_555 no
C(16) C(21) C(20) 120.9(3) 1_555 1_555 1_555 yes
C(16) C(21) H(21) 119.5(3) 1_555 1_555 1_555 no
C(20) C(21) H(21) 119.5(3) 1_555 1_555 1_555 no

loop_
_geom_bond_atom_site_label_1
_geom_bond_atom_site_label_2
_geom_bond_distance
_geom_bond_site_symmetry_1
_geom_bond_site_symmetry_2
_geom_bond_publ_flag
Zn(1) N(1) 2.178(2) . . yes
Zn(1) N(4) 2.127(3) . . yes
Zn(1) N(7) 2.141(3) . . yes
Zn(1) N(10) 2.097(3) . . yes
Zn(1) N(15) 1.974(2) . . yes
Cl(26) O(27) 1.386(4) . . yes
Cl(26) O(28) 1.397(3) . . yes
Cl(26) O(29) 1.414(3) . . yes
Cl(26) O(30) 1.402(4) . . yes
O(22) C(14) 1.237(3) . . yes
O(24) N(23) 1.219(3) . . yes
O(25) N(23) 1.237(3) . . yes
N(1) C(2) 1.476(4) . . yes
N(1) C(12) 1.480(4) . . yes
N(1) C(13) 1.482(4) . . yes
N(4) C(3) 1.478(4) . . yes
N(4) C(5) 1.473(4) . . yes
N(7) C(6) 1.479(5) . . yes
N(7) C(8) 1.493(4) . . yes
N(10) C(9) 1.483(4) . . yes
N(10) C(11) 1.475(4) . . yes
N(15) C(14) 1.352(3) . . yes
N(15) C(16) 1.405(3) . . yes
N(23) C(19) 1.456(4) . . yes
C(2) C(3) 1.521(4) . . yes
C(5) C(6) 1.508(5) . . yes
C(8) C(9) 1.513(5) . . yes
C(11) C(12) 1.522(4) . . yes
C(13) C(14) 1.534(4) . . yes
C(16) C(17) 1.402(4) . . yes
C(16) C(21) 1.401(4) . . yes
C(17) C(18) 1.390(4) . . yes
C(18) C(19) 1.380(4) . . yes
C(19) C(20) 1.388(4) . . yes
C(20) C(21) 1.381(4) . . yes

loop_
_geom_contact_atom_site_label_1
_geom_contact_atom_site_label_2
_geom_contact_distance
_geom_contact_site_symmetry_1
_geom_contact_site_symmetry_2
_geom_contact_publ_flag
O(22) N(10) 2.922(3) . 3_656 ?
O(22) C(6) 3.399(4) . 2_545 ?
O(22) C(9) 3.469(4) . 3_656 ?
O(22) C(8) 3.572(4) . 2_545 ?
O(24) C(9) 3.305(4) . 4_455 ?
O(24) C(21) 3.386(4) . 3_556 ?
O(24) C(8) 3.488(4) . 4_455 ?
O(25) N(4) 2.934(3) . 3_556 ?
O(25) C(6) 3.460(4) . 3_556 ?
O(25) C(3) 3.503(4) . 1_556 ?
O(25) C(16) 3.544(4) . 3_556 ?
O(25) C(5) 3.582(4) . 3_556 ?
O(27) O(31) 2.799(5) . . ?
O(28) C(21) 3.258(4) . 3_556 ?
O(28) C(20) 3.355(4) . 3_556 ?
O(28) C(9) 3.520(6) . 1_455 ?
O(28) C(5) 3.571(5) . 4_455 ?
O(29) C(13) 3.299(4) . 2_555 ?
O(29) C(12) 3.397(4) . 2_555 ?
O(29) C(2) 3.476(4) . 4_455 ?
O(29) N(1) 3.516(4) . 2_555 ?
O(29) C(2) 3.556(4) . 2_555 ?
O(30) O(31) 3.036(5) . 4_454 ?
O(30) C(18) 3.416(5) . 4_454 ?
O(31) N(7) 3.409(5) . . ?
O(31) C(3) 3.581(5) . 2_555 ?
N(23) C(21) 3.345(4) . 3_556 ?
N(23) C(16) 3.502(4) . 3_556 ?
C(12) C(20) 3.473(4) . 3_656 ?
C(12) C(19) 3.531(4) . 3_656 ?
C(12) C(21) 3.584(4) . 3_656 ?
C(18) C(20) 3.489(4) . 3_556 ?
C(19) C(20) 3.330(4) . 3_556 ?
C(19) C(21) 3.509(4) . 3_556 ?
C(19) C(19) 3.595(6) . 3_556 ?
